data_1550312
loop_
_publ_author_name
'Loubidi, Mohamed'
'Jouha, Jabrane'
'Tber, Zahira'
'El Hafi, Mohamed'
'Essassi, El Mokhtar'
'Mague, Joel T.'

_publ_section_title
;
 3,4,6-Trimethyl-1-phenyl-5-(thiophen-3-yl)-1<i>H</i>-pyrazolo[3,4-<i>b</i>]pyridine
;
_journal_coeditor_code SJ4195
_journal_issue 11
_journal_name_full IUCrData
_journal_page_first x181593
_journal_paper_doi 10.1107/S2414314618015936
_journal_volume 3
_journal_year 2018
_chemical_formula_iupac 'C19 H17 N3 S'
_chemical_formula_moiety 'C19 H17 N3 S'
_chemical_formula_sum 'C19 H17 N3 S'
_chemical_formula_weight 319.41
_chemical_name_systematic 3,4,6-Trimethyl-1-phenyl-5-(thiophen-3-yl)-1<i>H</i>-pyrazolo[3,4-<i>b</i>]pyridine
_space_group_crystal_system triclinic
_space_group_IT_number 2
_space_group_name_Hall '-P 1'
_space_group_name_H-M_alt 'P -1'
_symmetry_space_group_name_Hall '-P 1'
_symmetry_space_group_name_H-M 'P -1'
_atom_sites_solution_hydrogens mixed
_atom_sites_solution_primary direct
_atom_sites_solution_secondary difmap
_audit_creation_method SHELXL-2017/1
_cell_angle_alpha 82.5480(10)
_cell_angle_beta 78.176(2)
_cell_angle_gamma 76.607(2)
_cell_formula_units_Z 2
_cell_length_a 7.6672(3)
_cell_length_b 9.9098(4)
_cell_length_c 11.4101(4)
_cell_measurement_reflns_used 5350
_cell_measurement_temperature 150(2)
_cell_measurement_theta_max 72.2423
_cell_measurement_theta_min 3.9731
_cell_volume 822.39(6)
_computing_cell_refinement
;
<i>SAINT</i> (Bruker, 2016)
;
_computing_data_collection
;
<i>APEX3</i> (Bruker, 2016)
;
_computing_data_reduction
;
<i>SAINT</i>  (Bruker, 2016)
;
_computing_molecular_graphics
;
<i>DIAMOND</i> (Brandenburg & Putz, 2012)
;
_computing_publication_material
;
<i>SHELXTL</i> (Sheldrick, 2008)
;
_computing_structure_refinement
;
<i>SHELXL2018</i> (Sheldrick, 2015<i>b</i>)
;
_computing_structure_solution
;
<i>SHELXT</i> (Sheldrick, 2015<i>a</i>)
;
_diffrn_ambient_temperature 150(2)
_diffrn_detector_area_resol_mean 10.4167
_diffrn_measured_fraction_theta_full 0.959
_diffrn_measured_fraction_theta_max 0.936
_diffrn_measurement_device_type 'Bruker D8 VENTURE PHOTON 100 CMOS'
_diffrn_measurement_method '\w scans'
_diffrn_radiation_monochromator mirror
_diffrn_radiation_type CuK\a
_diffrn_radiation_wavelength 1.54178
_diffrn_reflns_av_R_equivalents 0.0268
_diffrn_reflns_av_unetI/netI 0.0363
_diffrn_reflns_limit_h_max 9
_diffrn_reflns_limit_h_min -8
_diffrn_reflns_limit_k_max 11
_diffrn_reflns_limit_k_min -11
_diffrn_reflns_limit_l_max 13
_diffrn_reflns_limit_l_min -14
_diffrn_reflns_number 6351
_diffrn_reflns_theta_full 68.000
_diffrn_reflns_theta_max 72.235
_diffrn_reflns_theta_min 3.973
_diffrn_source 'INCOATEC I\mS micro-focus source'
_exptl_absorpt_coefficient_mu 1.753
_exptl_absorpt_correction_T_max 0.77
_exptl_absorpt_correction_T_min 0.63
_exptl_absorpt_correction_type multi-scan
_exptl_absorpt_process_details
;
(<i>SADABS</i>; Krause <i>et al.</i>, 2015)
;
_exptl_crystal_colour colourless
_exptl_crystal_density_diffrn 1.290
_exptl_crystal_density_method 'not measured'
_exptl_crystal_description column
_exptl_crystal_F_000 336
_exptl_crystal_size_max 0.430
_exptl_crystal_size_mid 0.166
_exptl_crystal_size_min 0.159
_refine_diff_density_max 0.243
_refine_diff_density_min -0.260
_refine_ls_extinction_method none
_refine_ls_goodness_of_fit_ref 1.035
_refine_ls_hydrogen_treatment mixed
_refine_ls_matrix_type full
_refine_ls_number_parameters 262
_refine_ls_number_reflns 3048
_refine_ls_number_restraints 1
_refine_ls_restrained_S_all 1.037
_refine_ls_R_factor_all 0.0470
_refine_ls_R_factor_gt 0.0426
_refine_ls_shift/su_max 0.000
_refine_ls_shift/su_mean 0.000
_refine_ls_structure_factor_coef Fsqd
_refine_ls_weighting_details 'w=1/[\s^2^(Fo^2^)+(0.0631P)^2^+0.2279P] where P=(Fo^2^+2Fc^2^)/3'
_refine_ls_weighting_scheme calc
_refine_ls_wR_factor_gt 0.1126
_refine_ls_wR_factor_ref 0.1171
_reflns_number_gt 2722
_reflns_number_total 3048
_reflns_threshold_expression 'I > 2\s(I)'
_cod_data_source_file sj4195sup1.cif
_cod_data_source_block I
_cod_database_code 1550312
_shelx_space_group_comment
;
The symmetry employed for this shelxl refinement is uniquely defined
by the following loop, which should always be used as a source of
symmetry information in preference to the above space-group names.
They are only intended as comments.
;
_shelx_estimated_absorpt_t_min 0.519
_shelx_estimated_absorpt_t_max 0.768

loop_
_space_group_symop_operation_xyz
'x, y, z'
'-x, -y, -z'

loop_
_atom_site_type_symbol
_atom_site_label
_atom_site_fract_x
_atom_site_fract_y
_atom_site_fract_z
_atom_site_U_iso_or_equiv
_atom_site_adp_type
_atom_site_calc_flag
_atom_site_occupancy
_atom_site_disorder_assembly
_atom_site_disorder_group
N N1 0.76462(17) 0.22090(13) 0.55436(11) 0.0343(3) Uani d 1 . .
N N2 0.61196(17) 0.34682(13) 0.72855(11) 0.0318(3) Uani d 1 . .
N N3 0.44124(17) 0.42717(13) 0.76695(11) 0.0329(3) Uani d 1 . .
C C1 0.4452(2) 0.34579(14) 0.58985(12) 0.0304(3) Uani d 1 . .
C C2 0.4127(2) 0.30555(15) 0.48398(13) 0.0321(3) Uani d 1 . .
C C3 0.5603(2) 0.22109(15) 0.41634(13) 0.0330(3) Uani d 1 . .
C C4 0.7329(2) 0.18473(15) 0.45272(13) 0.0345(3) Uani d 1 . .
C C5 0.6183(2) 0.29736(15) 0.62018(13) 0.0308(3) Uani d 1 . .
C C6 0.3413(2) 0.42794(15) 0.68545(13) 0.0319(3) Uani d 1 . .
C C7 0.2296(2) 0.3506(2) 0.44751(15) 0.0402(4) Uani d 1 . .
H H7A 0.234(3) 0.329(2) 0.368(2) 0.063(6) Uiso d 1 . .
H H7B 0.138(3) 0.312(2) 0.505(2) 0.063(6) Uiso d 1 . .
H H7C 0.185(3) 0.450(3) 0.445(2) 0.066(7) Uiso d 1 . .
C C8 0.5523(7) 0.1636(3) 0.30143(14) 0.0277(8) Uani d 0.606(2) A 1
C C9 0.5743(8) 0.2332(3) 0.18973(18) 0.0423(8) Uani d 0.606(2) A 1
H H9 0.610994 0.319952 0.171281 0.051 Uiso calc 0.606(2) A 1
S S1 0.52573(14) 0.14045(9) 0.08737(6) 0.0471(3) Uani d 0.606(2) A 1
C C10 0.4936(5) 0.0382(3) 0.30243(10) 0.0463(10) Uani d 0.606(2) A 1
H H10 0.471090 -0.021735 0.373322 0.056 Uiso calc 0.606(2) A 1
C C11 0.4724(5) 0.0112(2) 0.19456(14) 0.0581(5) Uani d 0.606(2) A 1
H H11 0.433455 -0.068226 0.179727 0.070 Uiso calc 0.606(2) A 1
C C8A 0.5135(13) 0.1704(6) 0.3104(3) 0.0277(8) Uani d 0.394(2) A 2
C C9A 0.4500(8) 0.0520(4) 0.31229(13) 0.0423(8) Uani d 0.394(2) A 2
H H9A 0.410352 -0.003177 0.382854 0.051 Uiso calc 0.394(2) A 2
S S1A 0.4527(3) 0.01780(16) 0.16774(12) 0.0581(5) Uani d 0.394(2) A 2
C C10A 0.5659(13) 0.2295(6) 0.1924(4) 0.0463(10) Uani d 0.394(2) A 2
H H10A 0.613757 0.311623 0.175878 0.056 Uiso calc 0.394(2) A 2
C C11A 0.5421(9) 0.1596(4) 0.1058(2) 0.0471(3) Uani d 0.394(2) A 2
H H11A 0.570836 0.185035 0.022056 0.056 Uiso calc 0.394(2) A 2
C C12 0.8937(3) 0.0994(2) 0.37643(16) 0.0462(4) Uani d 1 . .
H H12A 0.879(4) 0.005(3) 0.387(2) 0.071(7) Uiso d 1 . .
H H12B 0.907(3) 0.133(3) 0.292(2) 0.068(7) Uiso d 1 . .
H H12C 1.006(3) 0.094(2) 0.407(2) 0.060(6) Uiso d 1 . .
C C13 0.1498(2) 0.50792(18) 0.69981(15) 0.0380(4) Uani d 1 . .
H H13A 0.063(3) 0.449(2) 0.7058(19) 0.055(6) Uiso d 1 . .
H H13B 0.132(3) 0.577(2) 0.6308(19) 0.050(5) Uiso d 1 . .
H H13C 0.121(3) 0.562(2) 0.770(2) 0.058(6) Uiso d 1 . .
C C14 0.7449(2) 0.32305(16) 0.80297(13) 0.0337(3) Uani d 1 . .
C C15 0.8874(2) 0.20766(19) 0.79334(15) 0.0433(4) Uani d 1 . .
H H15 0.899(3) 0.142(2) 0.7341(19) 0.049(5) Uiso d 1 . .
C C16 1.0143(3) 0.1856(2) 0.86897(18) 0.0530(5) Uani d 1 . .
H H16 1.113(3) 0.099(2) 0.866(2) 0.062(6) Uiso d 1 . .
C C17 0.9990(3) 0.2778(2) 0.95380(16) 0.0515(4) Uani d 1 . .
H H17 1.087(3) 0.263(2) 1.007(2) 0.057(6) Uiso d 1 . .
C C18 0.8557(2) 0.3923(2) 0.96290(14) 0.0445(4) Uani d 1 . .
H H18 0.836(3) 0.456(2) 1.023(2) 0.056(6) Uiso d 1 . .
C C19 0.7284(2) 0.41651(17) 0.88843(13) 0.0371(3) Uani d 1 . .
H H19 0.625(3) 0.4989(19) 0.8953(16) 0.038(4) Uiso d 1 . .

loop_
_atom_site_aniso_label
_atom_site_aniso_U_11
_atom_site_aniso_U_22
_atom_site_aniso_U_33
_atom_site_aniso_U_12
_atom_site_aniso_U_13
_atom_site_aniso_U_23
N1 0.0383(7) 0.0391(7) 0.0284(6) -0.0103(5) -0.0050(5) -0.0118(5)
N2 0.0338(6) 0.0375(6) 0.0280(6) -0.0104(5) -0.0055(5) -0.0123(5)
N3 0.0356(7) 0.0367(6) 0.0296(6) -0.0114(5) -0.0046(5) -0.0107(5)
C1 0.0359(7) 0.0334(7) 0.0258(7) -0.0136(6) -0.0044(6) -0.0067(5)
C2 0.0401(8) 0.0342(7) 0.0268(7) -0.0157(6) -0.0060(6) -0.0061(5)
C3 0.0428(8) 0.0348(7) 0.0260(7) -0.0149(6) -0.0059(6) -0.0074(5)
C4 0.0425(8) 0.0369(8) 0.0265(7) -0.0112(6) -0.0040(6) -0.0098(6)
C5 0.0374(7) 0.0338(7) 0.0256(7) -0.0143(6) -0.0043(6) -0.0081(5)
C6 0.0369(8) 0.0352(7) 0.0276(7) -0.0140(6) -0.0045(6) -0.0080(5)
C7 0.0410(9) 0.0523(10) 0.0328(8) -0.0129(7) -0.0103(7) -0.0122(7)
C8 0.022(2) 0.0366(8) 0.0257(7) -0.0083(10) 0.0019(10) -0.0121(6)
C9 0.0608(18) 0.0439(18) 0.0282(16) -0.0170(13) -0.0100(12) -0.0112(14)
S1 0.0692(5) 0.0549(5) 0.0266(4) -0.0235(3) -0.0131(3) -0.0123(3)
C10 0.064(2) 0.051(2) 0.0330(18) -0.0355(16) 0.0003(13) -0.0078(14)
C11 0.0854(8) 0.0653(7) 0.0400(8) -0.0407(6) -0.0121(6) -0.0181(5)
C8A 0.022(2) 0.0366(8) 0.0257(7) -0.0083(10) 0.0019(10) -0.0121(6)
C9A 0.0608(18) 0.0439(18) 0.0282(16) -0.0170(13) -0.0100(12) -0.0112(14)
S1A 0.0854(8) 0.0653(7) 0.0400(8) -0.0407(6) -0.0121(6) -0.0181(5)
C10A 0.064(2) 0.051(2) 0.0330(18) -0.0355(16) 0.0003(13) -0.0078(14)
C11A 0.0692(5) 0.0549(5) 0.0266(4) -0.0235(3) -0.0131(3) -0.0123(3)
C12 0.0486(10) 0.0536(11) 0.0366(9) -0.0026(8) -0.0070(7) -0.0201(8)
C13 0.0373(8) 0.0458(9) 0.0324(8) -0.0081(7) -0.0055(6) -0.0115(7)
C14 0.0355(8) 0.0441(8) 0.0263(7) -0.0159(6) -0.0048(6) -0.0081(6)
C15 0.0456(9) 0.0492(9) 0.0391(9) -0.0077(7) -0.0131(7) -0.0143(7)
C16 0.0488(10) 0.0629(12) 0.0500(10) -0.0037(8) -0.0190(8) -0.0129(8)
C17 0.0500(10) 0.0740(12) 0.0384(9) -0.0185(9) -0.0182(8) -0.0073(8)
C18 0.0490(10) 0.0636(11) 0.0296(8) -0.0248(8) -0.0067(7) -0.0132(7)
C19 0.0405(8) 0.0475(9) 0.0282(7) -0.0167(7) -0.0040(6) -0.0109(6)

loop_
_atom_type_symbol
_atom_type_description
_atom_type_scat_dispersion_real
_atom_type_scat_dispersion_imag
_atom_type_scat_source
C C 0.0181 0.0091 'International Tables Vol C Tables 4.2.6.8 and 6.1.1.4'
H H 0.0000 0.0000 'International Tables Vol C Tables 4.2.6.8 and 6.1.1.4'
N N 0.0311 0.0180 'International Tables Vol C Tables 4.2.6.8 and 6.1.1.4'
S S 0.3331 0.5567 'International Tables Vol C Tables 4.2.6.8 and 6.1.1.4'

loop_
_geom_angle_atom_site_label_1
_geom_angle_atom_site_label_2
_geom_angle_atom_site_label_3
_geom_angle
C4 N1 C5 114.22(13)
C5 N2 N3 110.22(11)
C5 N2 C14 130.64(13)
N3 N2 C14 119.08(11)
C6 N3 N2 107.32(11)
C5 C1 C2 118.55(13)
C5 C1 C6 105.07(12)
C2 C1 C6 136.37(14)
C3 C2 C1 115.97(13)
C3 C2 C7 122.59(13)
C1 C2 C7 121.44(13)
C2 C3 C4 120.47(13)
C2 C3 C8A 113.7(4)
C4 C3 C8A 125.8(4)
C2 C3 C8 124.2(2)
C4 C3 C8 115.3(2)
N1 C4 C3 123.97(13)
N1 C4 C12 115.76(14)
C3 C4 C12 120.27(13)
N1 C5 N2 126.35(13)
N1 C5 C1 126.65(13)
N2 C5 C1 106.97(12)
N3 C6 C1 110.41(13)
N3 C6 C13 120.49(13)
C1 C6 C13 129.09(13)
C2 C7 H7A 111.4(14)
C2 C7 H7B 111.1(14)
H7A C7 H7B 112(2)
C2 C7 H7C 112.7(15)
H7A C7 H7C 104(2)
H7B C7 H7C 105(2)
C9 C8 C10 112.6
C9 C8 C3 124.92(17)
C10 C8 C3 121.82(18)
C8 C9 S1 109.9
C8 C9 H9 125.1
S1 C9 H9 125.1
C11 S1 C9 92.9
C11 C10 C8 114.2
C11 C10 H10 122.9
C8 C10 H10 122.9
C10 C11 S1 110.4
C10 C11 H11 124.8
S1 C11 H11 124.8
C9A C8A C10A 112.6
C9A C8A C3 125.5(3)
C10A C8A C3 120.8(3)
C8A C9A S1A 109.9
C8A C9A H9A 125.1
S1A C9A H9A 125.1
C11A S1A C9A 92.9
C11A C10A C8A 114.2
C11A C10A H10A 122.9
C8A C10A H10A 122.9
C10A C11A S1A 110.4
C10A C11A H11A 124.8
S1A C11A H11A 124.8
C4 C12 H12A 108.1(15)
C4 C12 H12B 112.5(14)
H12A C12 H12B 111(2)
C4 C12 H12C 110.9(13)
H12A C12 H12C 103(2)
H12B C12 H12C 111.0(19)
C6 C13 H13A 112.5(12)
C6 C13 H13B 110.9(12)
H13A C13 H13B 107.0(17)
C6 C13 H13C 110.2(13)
H13A C13 H13C 110.6(18)
H13B C13 H13C 105.5(17)
C15 C14 C19 120.19(14)
C15 C14 N2 120.79(13)
C19 C14 N2 119.01(14)
C14 C15 C16 119.59(15)
C14 C15 H15 120.4(12)
C16 C15 H15 120.0(12)
C17 C16 C15 120.55(18)
C17 C16 H16 119.6(13)
C15 C16 H16 119.7(13)
C18 C17 C16 119.31(16)
C18 C17 H17 119.8(12)
C16 C17 H17 120.9(12)
C19 C18 C17 121.11(15)
C19 C18 H18 116.5(13)
C17 C18 H18 122.3(13)
C18 C19 C14 119.25(16)
C18 C19 H19 120.9(11)
C14 C19 H19 119.9(11)

loop_
_geom_bond_atom_site_label_1
_geom_bond_atom_site_label_2
_geom_bond_distance
N1 C4 1.3403(18)
N1 C5 1.3438(19)
N2 C5 1.3760(17)
N2 N3 1.3827(17)
N2 C14 1.4170(18)
N3 C6 1.3189(18)
C1 C5 1.401(2)
C1 C2 1.4050(19)
C1 C6 1.4356(19)
C2 C3 1.396(2)
C2 C7 1.499(2)
C3 C4 1.421(2)
C3 C8A 1.504(2)
C3 C8 1.5133(16)
C4 C12 1.504(2)
C6 C13 1.486(2)
C7 H7A 0.95(2)
C7 H7B 0.97(3)
C7 H7C 0.96(3)
C8 C9 1.3662
C8 C10 1.4147
C9 S1 1.7216
C9 H9 0.9500
S1 C11 1.7128
C10 C11 1.3415
C10 H10 0.9500
C11 H11 0.9500
C8A C9A 1.3662
C8A C10A 1.4147
C9A S1A 1.7217
C9A H9A 0.9500
S1A C11A 1.7128
C10A C11A 1.3415
C10A H10A 0.9500
C11A H11A 0.9500
C12 H12A 0.95(3)
C12 H12B 0.97(3)
C12 H12C 0.98(2)
C13 H13A 0.97(2)
C13 H13B 0.98(2)
C13 H13C 0.98(2)
C14 C15 1.385(2)
C14 C19 1.398(2)
C15 C16 1.392(2)
C15 H15 0.98(2)
C16 C17 1.386(3)
C16 H16 1.00(2)
C17 C18 1.382(3)
C17 H17 0.97(2)
C18 C19 1.382(2)
C18 H18 0.96(2)
C19 H19 0.994(18)

loop_
_geom_hbond_atom_site_label_D
_geom_hbond_atom_site_label_H
_geom_hbond_atom_site_label_A
_geom_hbond_site_symmetry_A
_geom_hbond_distance_DH
_geom_hbond_distance_HA
_geom_hbond_distance_DA
_geom_hbond_angle_DHA
_geom_hbond_publ_flag
C10 H10 Cg4 2_656 0.95 2.63 3.491(3) 151 yes
C13 H13A Cg5 1_455 0.97(2) 2.70(2) 3.4771(18) 138.1(16) yes
C15 H15 N1 . 0.98(2) 2.44(2) 3.040(2) 119.2(15) yes

loop_
_geom_torsion_atom_site_label_1
_geom_torsion_atom_site_label_2
_geom_torsion_atom_site_label_3
_geom_torsion_atom_site_label_4
_geom_torsion
C5 N2 N3 C6 0.41(16)
C14 N2 N3 C6 -177.05(12)
C5 C1 C2 C3 -1.1(2)
C6 C1 C2 C3 -179.68(16)
C5 C1 C2 C7 178.51(14)
C6 C1 C2 C7 -0.1(3)
C1 C2 C3 C4 -2.4(2)
C7 C2 C3 C4 178.02(15)
C1 C2 C3 C8A 174.6(2)
C7 C2 C3 C8A -4.9(3)
C1 C2 C3 C8 178.37(17)
C7 C2 C3 C8 -1.2(3)
C5 N1 C4 C3 -0.8(2)
C5 N1 C4 C12 179.82(14)
C2 C3 C4 N1 3.6(2)
C8A C3 C4 N1 -173.1(2)
C8 C3 C4 N1 -177.12(17)
C2 C3 C4 C12 -177.07(15)
C8A C3 C4 C12 6.3(3)
C8 C3 C4 C12 2.2(2)
C4 N1 C5 N2 179.18(14)
C4 N1 C5 C1 -3.1(2)
N3 N2 C5 N1 177.01(14)
C14 N2 C5 N1 -5.9(2)
N3 N2 C5 C1 -1.05(16)
C14 N2 C5 C1 176.02(14)
C2 C1 C5 N1 4.2(2)
C6 C1 C5 N1 -176.83(14)
C2 C1 C5 N2 -177.77(12)
C6 C1 C5 N2 1.23(16)
N2 N3 C6 C1 0.40(16)
N2 N3 C6 C13 -179.02(13)
C5 C1 C6 N3 -1.03(16)
C2 C1 C6 N3 177.70(16)
C5 C1 C6 C13 178.33(15)
C2 C1 C6 C13 -2.9(3)
C2 C3 C8 C9 84.6(2)
C4 C3 C8 C9 -94.6(2)
C2 C3 C8 C10 -85.7(4)
C4 C3 C8 C10 95.0(4)
C10 C8 C9 S1 -1.1
C3 C8 C9 S1 -172.2(4)
C8 C9 S1 C11 1.0
C9 C8 C10 C11 0.5
C3 C8 C10 C11 171.9(4)
C8 C10 C11 S1 0.3
C9 S1 C11 C10 -0.7
C2 C3 C8A C9A -88.1(6)
C4 C3 C8A C9A 88.7(6)
C2 C3 C8A C10A 104.4(4)
C4 C3 C8A C10A -78.8(4)
C10A C8A C9A S1A -1.1
C3 C8A C9A S1A -169.5(7)
C8A C9A S1A C11A 1.0
C9A C8A C10A C11A 0.5
C3 C8A C10A C11A 169.5(7)
C8A C10A C11A S1A 0.3
C9A S1A C11A C10A -0.7
C5 N2 C14 C15 -20.9(2)
N3 N2 C14 C15 155.93(15)
C5 N2 C14 C19 160.39(15)
N3 N2 C14 C19 -22.8(2)
C19 C14 C15 C16 -0.2(3)
N2 C14 C15 C16 -178.91(16)
C14 C15 C16 C17 0.2(3)
C15 C16 C17 C18 0.1(3)
C16 C17 C18 C19 -0.4(3)
C17 C18 C19 C14 0.3(3)
C15 C14 C19 C18 0.0(2)
N2 C14 C19 C18 178.71(14)

_cod_database_fobs_code 1550312
